data_7201232
loop_
_publ_author_name
'Rajput, Lalit'
'Biradha, Kumar'

_publ_section_title
;
 Robust hydrogen bonding synthon in one-dimensional and two-dimensional
 coordination polymers of pyridine-appended reverse amides and amides
;
_journal_issue 7
_journal_name_full CrystEngComm
_journal_page_first 1220
_journal_paper_doi 10.1039/b906285h
_journal_volume 11
_journal_year 2009
_chemical_formula_sum 'C66 H64 Cu N10 O4 S2'
_chemical_formula_weight 1188.93
_chemical_name_systematic
;
?
;
_space_group_IT_number 14
_symmetry_cell_setting monoclinic
_symmetry_space_group_name_Hall '-P 2yn'
_symmetry_space_group_name_H-M 'P 1 21/n 1'
_atom_sites_solution_hydrogens geom
_atom_sites_solution_primary direct
_atom_sites_solution_secondary difmap
_audit_creation_method SHELXL-97
_cell_angle_alpha 90.00
_cell_angle_beta 100.363(4)
_cell_angle_gamma 90.00
_cell_formula_units_Z 2
_cell_length_a 9.9865(14)
_cell_length_b 14.840(2)
_cell_length_c 20.416(3)
_cell_measurement_reflns_used 5838
_cell_measurement_temperature 293(2)
_cell_measurement_theta_max 26.00
_cell_measurement_theta_min 1.71
_cell_volume 2976.3(7)
_computing_structure_refinement 'SHELXL-97 (Sheldrick, 1997)'
_computing_structure_solution 'SHELXS-97 (Sheldrick, 1990)'
_diffrn_ambient_temperature 293(2)
_diffrn_measured_fraction_theta_full 0.999
_diffrn_measured_fraction_theta_max 0.999
_diffrn_measurement_device_type 'Bruker-APEX-2 CCD area detector'
_diffrn_measurement_method hemisphere
_diffrn_radiation_monochromator graphite
_diffrn_radiation_source 'fine-focus sealed tube'
_diffrn_radiation_type MoK\a
_diffrn_radiation_wavelength 0.71073
_diffrn_reflns_av_R_equivalents 0.0403
_diffrn_reflns_av_sigmaI/netI 0.0272
_diffrn_reflns_limit_h_max 11
_diffrn_reflns_limit_h_min -12
_diffrn_reflns_limit_k_max 18
_diffrn_reflns_limit_k_min -18
_diffrn_reflns_limit_l_max 25
_diffrn_reflns_limit_l_min -25
_diffrn_reflns_number 37212
_diffrn_reflns_theta_full 26.00
_diffrn_reflns_theta_max 26.00
_diffrn_reflns_theta_min 1.71
_exptl_absorpt_coefficient_mu 0.495
_exptl_absorpt_correction_T_max 0.956
_exptl_absorpt_correction_T_min 0.933
_exptl_absorpt_correction_type multi-scan
_exptl_absorpt_process_details SADABS
_exptl_crystal_colour 'dark green'
_exptl_crystal_density_diffrn 1.327
_exptl_crystal_density_meas ?
_exptl_crystal_density_method .
_exptl_crystal_description plates
_exptl_crystal_F_000 1246
_exptl_crystal_size_max 0.14
_exptl_crystal_size_mid 0.13
_exptl_crystal_size_min 0.09
_refine_diff_density_max 0.608
_refine_diff_density_min -0.479
_refine_diff_density_rms 0.044
_refine_ls_extinction_method none
_refine_ls_goodness_of_fit_ref 0.812
_refine_ls_hydrogen_treatment mixed
_refine_ls_matrix_type full
_refine_ls_number_parameters 407
_refine_ls_number_reflns 5838
_refine_ls_number_restraints 0
_refine_ls_restrained_S_all 0.812
_refine_ls_R_factor_all 0.0622
_refine_ls_R_factor_gt 0.0427
_refine_ls_shift/su_max 0.001
_refine_ls_shift/su_mean 0.000
_refine_ls_structure_factor_coef Fsqd
_refine_ls_weighting_details 'calc w=1/[\s^2^(Fo^2^)+(0.0976P)^2^+1.7758P] where P=(Fo^2^+2Fc^2^)/3'
_refine_ls_weighting_scheme calc
_refine_ls_wR_factor_gt 0.1215
_refine_ls_wR_factor_ref 0.1342
_reflns_number_gt 4446
_reflns_number_total 5838
_reflns_threshold_expression >2sigma(I)
_cod_data_source_file b906285h.txt
_cod_data_source_block 3d
_cod_depositor_comments
;
The following automatic conversions were performed:
'_symmetry_cell_setting' value 'Monoclinic' changed to 'monoclinic'
according to '/home/saulius/struct/CIF-dictionaries/cif_core.dic'
dictionary named 'cif_core.dic' version 2.4.1 from 2010-06-29.

Automatic conversion script
Id: cif_fix_enum 1527 2010-12-29 10:47:43Z saulius 
;
_cod_original_cell_volume 2976.4(7)
_cod_original_sg_symbol_H-M P2(1)/n
_cod_database_code 7201232

loop_
_symmetry_equiv_pos_as_xyz
'x, y, z'
'-x+1/2, y+1/2, -z+1/2'
'-x, -y, -z'
'x-1/2, -y-1/2, z-1/2'

loop_
_atom_site_label
_atom_site_type_symbol
_atom_site_fract_x
_atom_site_fract_y
_atom_site_fract_z
_atom_site_U_iso_or_equiv
_atom_site_adp_type
_atom_site_occupancy
_atom_site_symmetry_multiplicity
_atom_site_calc_flag
_atom_site_refinement_flags
_atom_site_disorder_assembly
_atom_site_disorder_group
Cu1 Cu 0.5000 0.0000 0.0000 0.04245(14) Uani 1 2 d S . .
S100 S 0.59182(12) -0.27537(7) 0.11302(7) 0.1233(5) Uani 1 1 d . . .
N100 N 0.5415(2) -0.11030(13) 0.05213(9) 0.0489(5) Uani 1 1 d . . .
C100 C 0.5626(2) -0.17824(17) 0.07741(11) 0.0485(5) Uani 1 1 d . . .
N11 N 0.6813(2) 0.07962(13) -0.91803(8) 0.0471(5) Uani 1 1 d . . .
C11 C 0.8028(2) 0.09311(16) -0.80617(10) 0.0421(5) Uani 1 1 d . . .
C12 C 0.7237(2) 0.04557(16) -0.85729(10) 0.0437(5) Uani 1 1 d . . .
H12 H 0.6987 -0.0131 -0.8489 0.052 Uiso 1 1 calc R . .
C13 C 0.7224(3) 0.16189(18) -0.92990(11) 0.0538(6) Uani 1 1 d . . .
H13 H 0.6929 0.1868 -0.9718 0.065 Uiso 1 1 calc R . .
C14 C 0.8061(3) 0.2119(2) -0.88339(14) 0.0715(8) Uani 1 1 d . . .
H14 H 0.8357 0.2685 -0.8943 0.086 Uiso 1 1 calc R . .
C15 C 0.8465(3) 0.1774(2) -0.81976(13) 0.0642(7) Uani 1 1 d . . .
H15 H 0.9020 0.2108 -0.7871 0.077 Uiso 1 1 calc R . .
N21 N 0.83951(18) 0.05542(14) -0.74203(8) 0.0461(5) Uani 1 1 d . . .
H21 H 0.9243 0.0556 -0.7241 0.055 Uiso 1 1 calc R . .
N22 N 0.67326(18) -0.05791(13) -0.23011(8) 0.0434(4) Uani 1 1 d . . .
H22 H 0.5871 -0.0530 -0.2441 0.052 Uiso 1 1 calc R . .
O21 O 0.62916(17) 0.01356(14) -0.72903(8) 0.0629(5) Uani 1 1 d . . .
O22 O 0.87501(17) -0.07674(15) -0.26352(8) 0.0670(5) Uani 1 1 d . . .
C20 C 0.7505(2) 0.01914(16) -0.70688(10) 0.0438(5) Uani 1 1 d . . .
C21 C 0.8148(2) -0.01310(18) -0.63858(11) 0.0508(6) Uani 1 1 d . . .
H21A H 0.8909 0.0259 -0.6214 0.061 Uiso 1 1 calc . . .
H21B H 0.8505 -0.0733 -0.6423 0.061 Uiso 1 1 calc . . .
C22 C 0.7187(2) -0.01505(16) -0.58937(11) 0.0473(5) Uani 1 1 d . . .
H22A H 0.6470 -0.0584 -0.6042 0.057 Uiso 1 1 calc . . .
H22B H 0.6768 0.0438 -0.5883 0.057 Uiso 1 1 calc . . .
C23 C 0.7898(2) -0.03987(19) -0.51930(11) 0.0513(6) Uani 1 1 d . . .
H23A H 0.8378 -0.0963 -0.5212 0.062 Uiso 1 1 calc . . .
H23B H 0.8569 0.0060 -0.5034 0.062 Uiso 1 1 calc . . .
C24 C 0.6949(2) -0.04936(18) -0.46980(10) 0.0497(6) Uani 1 1 d . . .
H24A H 0.6393 -0.1028 -0.4806 0.060 Uiso 1 1 calc . . .
H24B H 0.6345 0.0023 -0.4738 0.060 Uiso 1 1 calc . . .
C25 C 0.7697(2) -0.05634(17) -0.39834(10) 0.0474(5) Uani 1 1 d . . .
H25A H 0.8298 -0.1082 -0.3944 0.057 Uiso 1 1 calc . . .
H25B H 0.8258 -0.0031 -0.3877 0.057 Uiso 1 1 calc . . .
C26 C 0.6759(2) -0.06531(16) -0.34818(10) 0.0435(5) Uani 1 1 d . . .
H26A H 0.6125 -0.0152 -0.3535 0.052 Uiso 1 1 calc . . .
H26B H 0.6236 -0.1204 -0.3570 0.052 Uiso 1 1 calc . . .
C27 C 0.7523(2) -0.06688(16) -0.27755(10) 0.0417(5) Uani 1 1 d . . .
N31 N 0.64795(19) -0.03257(13) -0.05549(8) 0.0419(4) Uani 1 1 d . . .
C31 C 0.7173(2) -0.05584(14) -0.16072(9) 0.0392(5) Uani 1 1 d . . .
C32 C 0.6214(2) -0.03434(15) -0.12200(10) 0.0408(5) Uani 1 1 d . . .
H32 H 0.5336 -0.0204 -0.1435 0.049 Uiso 1 1 calc R . .
C33 C 0.7744(3) -0.05161(17) -0.02513(10) 0.0506(6) Uani 1 1 d . . .
H33 H 0.7943 -0.0520 0.0212 0.061 Uiso 1 1 calc R . .
C34 C 0.8760(3) -0.07071(18) -0.06016(11) 0.0561(6) Uani 1 1 d . . .
H34 H 0.9638 -0.0818 -0.0375 0.067 Uiso 1 1 calc R . .
C35 C 0.8490(3) -0.07355(18) -0.12864(11) 0.0524(6) Uani 1 1 d . . .
H35 H 0.9172 -0.0870 -0.1527 0.063 Uiso 1 1 calc R . .
C2A C 0.5270(4) 0.2886(3) 0.3755(2) 0.0999(12) Uani 1 1 d . . .
H2A H 0.6163 0.2802 0.3972 0.120 Uiso 1 1 calc R A 5
C3A C 0.4268(5) 0.3022(3) 0.41223(18) 0.0928(11) Uani 1 1 d . G .
H3A H 0.4477 0.3017 0.4585 0.111 Uiso 1 1 calc R . .
C4A C 0.2968(4) 0.3166(2) 0.38070(16) 0.0824(9) Uani 1 1 d . . .
H4A H 0.2287 0.3264 0.4055 0.099 Uiso 1 1 calc R B 5
C5A C 0.1623(5) 0.3185(2) 0.09887(18) 0.0910(11) Uani 1 1 d . . .
H5A H 0.0734 0.3314 0.0785 0.109 Uiso 1 1 calc R C 5
C6A C 0.2582(6) 0.2996(2) 0.06092(18) 0.0979(13) Uani 1 1 d . F .
H6A H 0.2350 0.2992 0.0147 0.117 Uiso 1 1 calc R . .
C7A C 0.3885(5) 0.2812(2) 0.0916(2) 0.0960(12) Uani 1 1 d . . .
H7A H 0.4542 0.2683 0.0659 0.115 Uiso 1 1 calc R D 5
C12A C 0.3639(4) 0.30168(19) 0.27317(15) 0.0732(8) Uani 1 1 d . . .
C13A C 0.3303(4) 0.30047(19) 0.20045(16) 0.0743(8) Uani 1 1 d . F .
C9A C 0.1381(5) 0.3355(3) 0.2757(3) 0.0624(12) Uani 0.616(5) 1 d P E 1
H9A H 0.076(6) 0.349(4) 0.303(3) 0.087(17) Uiso 0.616(5) 1 d P E 1
C10A C 0.1085(5) 0.3381(3) 0.2104(3) 0.0624(13) Uani 0.616(5) 1 d P E 2
H10A H 0.015(5) 0.356(3) 0.186(2) 0.077(15) Uiso 0.616(5) 1 d P E 2
C15A C 0.5725(9) 0.2737(7) 0.2584(6) 0.091(3) Uani 0.384(5) 1 d P E 3
H15A H 0.6646 0.2685 0.2726 0.15(5) Uiso 0.384(5) 1 d P E 3
C16A C 0.5380(11) 0.2693(7) 0.1955(6) 0.090(3) Uani 0.384(5) 1 d P E 4
H16A H 0.624(7) 0.267(4) 0.170(3) 0.050 Uiso 0.38 1 d P E 4
C14A C 0.1978(4) 0.31841(19) 0.16863(16) 0.0758(9) Uani 1 1 d . F 5
H14A H 0.1314 0.3306 0.1940 0.091 Uiso 0.50 1 calc PR F 5
C11A C 0.2650(4) 0.31670(19) 0.31196(16) 0.0729(8) Uani 1 1 d . G 5
H11A H 0.1756 0.3271 0.2912 0.087 Uiso 0.50 1 calc PR G 5
C8A C 0.4244(5) 0.2816(2) 0.16040(19) 0.0898(11) Uani 1 1 d . F 5
H8AA H 0.5138 0.2688 0.1800 0.108 Uiso 0.50 1 calc PR F 5
C1A C 0.4976(4) 0.2870(3) 0.3062(2) 0.0912(10) Uani 1 1 d . G 5
H1AA H 0.5665 0.2763 0.2820 0.109 Uiso 0.50 1 calc PR G 5

loop_
_atom_site_aniso_label
_atom_site_aniso_U_11
_atom_site_aniso_U_22
_atom_site_aniso_U_33
_atom_site_aniso_U_23
_atom_site_aniso_U_13
_atom_site_aniso_U_12
Cu1 0.0592(3) 0.0445(2) 0.02697(19) 0.00697(14) 0.01663(16) 0.00683(17)
S100 0.1042(8) 0.0874(7) 0.1869(12) 0.0845(8) 0.0496(8) 0.0219(6)
N100 0.0645(13) 0.0491(11) 0.0345(9) 0.0101(8) 0.0124(9) 0.0049(9)
C100 0.0395(12) 0.0589(15) 0.0486(13) 0.0092(11) 0.0116(10) -0.0012(10)
N11 0.0570(12) 0.0572(12) 0.0273(8) -0.0011(8) 0.0085(8) 0.0000(9)
C11 0.0358(11) 0.0603(14) 0.0312(10) 0.0006(9) 0.0082(8) -0.0013(9)
C12 0.0479(13) 0.0522(13) 0.0317(10) -0.0005(9) 0.0092(9) -0.0025(10)
C13 0.0562(15) 0.0656(16) 0.0400(12) 0.0139(11) 0.0098(10) -0.0051(12)
C14 0.078(2) 0.0676(18) 0.0643(17) 0.0181(14) 0.0008(14) -0.0233(15)
C15 0.0638(17) 0.0712(17) 0.0524(14) 0.0036(12) -0.0039(12) -0.0241(14)
N21 0.0345(10) 0.0726(13) 0.0301(8) 0.0032(8) 0.0028(7) -0.0070(9)
N22 0.0334(9) 0.0710(13) 0.0265(8) -0.0008(8) 0.0072(7) 0.0022(8)
O21 0.0372(10) 0.1132(16) 0.0378(8) 0.0131(9) 0.0053(7) -0.0096(9)
O22 0.0380(10) 0.1289(17) 0.0353(8) 0.0034(9) 0.0096(7) 0.0071(10)
C20 0.0381(13) 0.0634(14) 0.0304(10) -0.0014(9) 0.0080(9) -0.0017(10)
C21 0.0444(13) 0.0754(17) 0.0332(11) 0.0055(10) 0.0087(9) 0.0024(11)
C22 0.0478(13) 0.0627(15) 0.0315(10) 0.0015(9) 0.0078(9) -0.0016(10)
C23 0.0481(14) 0.0755(16) 0.0310(10) 0.0048(10) 0.0087(9) 0.0038(12)
C24 0.0472(13) 0.0724(16) 0.0298(10) 0.0009(10) 0.0083(9) -0.0015(11)
C25 0.0437(13) 0.0700(16) 0.0297(10) 0.0022(10) 0.0102(9) 0.0070(11)
C26 0.0393(12) 0.0626(14) 0.0295(10) -0.0018(9) 0.0082(8) -0.0004(10)
C27 0.0375(13) 0.0576(13) 0.0312(10) 0.0009(9) 0.0095(8) -0.0008(10)
N31 0.0540(11) 0.0450(10) 0.0282(8) 0.0019(7) 0.0115(8) 0.0016(8)
C31 0.0431(12) 0.0472(12) 0.0283(9) 0.0009(8) 0.0086(8) -0.0005(9)
C32 0.0411(12) 0.0521(12) 0.0299(10) 0.0026(9) 0.0085(8) 0.0010(10)
C33 0.0626(16) 0.0597(15) 0.0284(10) 0.0026(10) 0.0051(10) 0.0105(12)
C34 0.0524(15) 0.0765(17) 0.0361(11) 0.0021(11) -0.0007(10) 0.0163(12)
C35 0.0476(14) 0.0760(16) 0.0345(11) 0.0016(11) 0.0098(10) 0.0138(12)
C2A 0.088(3) 0.106(3) 0.096(3) 0.001(2) -0.009(2) -0.019(2)
C3A 0.119(3) 0.089(2) 0.065(2) -0.0185(17) 0.003(2) -0.020(2)
C4A 0.107(3) 0.076(2) 0.0645(19) -0.0161(15) 0.0159(18) -0.0009(18)
C5A 0.119(3) 0.073(2) 0.077(2) 0.0053(17) 0.009(2) -0.011(2)
C6A 0.160(4) 0.073(2) 0.063(2) -0.0056(16) 0.026(2) -0.014(2)
C7A 0.140(4) 0.075(2) 0.084(2) -0.0010(18) 0.050(3) -0.003(2)
C12A 0.102(3) 0.0490(15) 0.0672(17) -0.0041(13) 0.0117(17) -0.0136(15)
C13A 0.110(3) 0.0457(15) 0.0678(18) -0.0015(13) 0.0163(18) -0.0076(15)
C9A 0.055(3) 0.056(3) 0.078(3) -0.004(2) 0.017(2) 0.002(2)
C10A 0.049(3) 0.056(3) 0.083(3) 0.001(2) 0.015(2) -0.0036(19)
C15A 0.044(5) 0.107(8) 0.128(9) 0.012(6) 0.026(5) 0.005(4)
C16A 0.068(6) 0.102(7) 0.108(8) 0.025(6) 0.033(6) 0.015(5)
C14A 0.111(3) 0.0491(15) 0.0707(19) -0.0004(13) 0.0245(19) -0.0066(16)
C11A 0.091(2) 0.0549(16) 0.0714(19) -0.0073(14) 0.0105(17) -0.0024(15)
C8A 0.123(3) 0.067(2) 0.083(2) 0.0025(17) 0.029(2) -0.005(2)
C1A 0.094(3) 0.091(2) 0.092(3) 0.000(2) 0.026(2) -0.012(2)

loop_
_atom_type_symbol
_atom_type_description
_atom_type_scat_dispersion_real
_atom_type_scat_dispersion_imag
_atom_type_scat_source
C C 0.0033 0.0016 'International Tables Vol C Tables 4.2.6.8 and 6.1.1.4'
H H 0.0000 0.0000 'International Tables Vol C Tables 4.2.6.8 and 6.1.1.4'
N N 0.0061 0.0033 'International Tables Vol C Tables 4.2.6.8 and 6.1.1.4'
O O 0.0106 0.0060 'International Tables Vol C Tables 4.2.6.8 and 6.1.1.4'
S S 0.1246 0.1234 'International Tables Vol C Tables 4.2.6.8 and 6.1.1.4'
Cu Cu 0.3201 1.2651 'International Tables Vol C Tables 4.2.6.8 and 6.1.1.4'

loop_
_geom_angle_atom_site_label_1
_geom_angle_atom_site_label_2
_geom_angle_atom_site_label_3
_geom_angle
_geom_angle_site_symmetry_1
_geom_angle_site_symmetry_3
_geom_angle_publ_flag
N100 Cu1 N100 180.00(11) 3_655 . ?
N100 Cu1 N31 90.02(8) 3_655 3_655 ?
N100 Cu1 N31 89.98(8) . 3_655 ?
N100 Cu1 N31 89.98(8) 3_655 . ?
N100 Cu1 N31 90.02(8) . . ?
N31 Cu1 N31 180.00(8) 3_655 . ?
C100 N100 Cu1 174.14(19) . . ?
N100 C100 S100 179.6(3) . . ?
C13 N11 C12 117.5(2) . . ?
C15 C11 C12 118.2(2) . . ?
C15 C11 N21 120.7(2) . . ?
C12 C11 N21 121.1(2) . . ?
N11 C12 C11 123.4(2) . . ?
N11 C13 C14 123.0(2) . . ?
C13 C14 C15 119.3(2) . . ?
C11 C15 C14 118.5(2) . . ?
C20 N21 C11 124.43(18) . . ?
C27 N22 C31 127.07(18) . . ?
O21 C20 N21 122.4(2) . . ?
O21 C20 C21 123.5(2) . . ?
N21 C20 C21 114.05(19) . . ?
C20 C21 C22 114.0(2) . . ?
C21 C22 C23 112.7(2) . . ?
C24 C23 C22 114.1(2) . . ?
C23 C24 C25 112.93(19) . . ?
C26 C25 C24 113.49(19) . . ?
C27 C26 C25 112.40(18) . . ?
O22 C27 N22 122.20(19) . . ?
O22 C27 C26 122.88(19) . . ?
N22 C27 C26 114.92(18) . . ?
C33 N31 C32 117.82(19) . . ?
C33 N31 Cu1 120.25(14) . . ?
C32 N31 Cu1 121.93(15) . . ?
C32 C31 C35 118.00(18) . . ?
C32 C31 N22 117.22(18) . . ?
C35 C31 N22 124.78(19) . . ?
N31 C32 C31 123.6(2) . . ?
N31 C33 C34 121.9(2) . . ?
C33 C34 C35 120.5(2) . . ?
C34 C35 C31 118.1(2) . . ?
C3A C2A C1A 121.2(4) . . ?
C4A C3A C2A 119.6(3) . . ?
C3A C4A C11A 120.4(4) . . ?
C6A C5A C14A 120.1(4) . . ?
C5A C6A C7A 119.2(4) . . ?
C6A C7A C8A 121.0(4) . . ?
C11A C12A C1A 117.6(3) . . ?
C11A C12A C13A 121.6(3) . . ?
C1A C12A C13A 120.8(3) . . ?
C14A C13A C8A 117.0(3) . . ?
C14A C13A C12A 119.8(3) . . ?
C8A C13A C12A 123.2(4) . . ?
C13A C14A C5A 121.3(3) . . ?
C4A C11A C12A 121.4(3) . . ?
C13A C8A C7A 121.4(4) . . ?
C2A C1A C12A 119.7(4) . . ?

loop_
_geom_bond_atom_site_label_1
_geom_bond_atom_site_label_2
_geom_bond_distance
_geom_bond_site_symmetry_2
_geom_bond_publ_flag
Cu1 N100 1.9557(18) 3_655 ?
Cu1 N100 1.9557(18) . ?
Cu1 N31 2.0742(18) 3_655 ?
Cu1 N31 2.0742(18) . ?
S100 C100 1.617(3) . ?
N100 C100 1.135(3) . ?
N11 C13 1.324(3) . ?
N11 C12 1.335(3) . ?
C11 C15 1.370(3) . ?
C11 C12 1.384(3) . ?
C11 N21 1.410(3) . ?
C13 C14 1.366(4) . ?
C14 C15 1.387(4) . ?
N21 C20 1.351(3) . ?
N22 C27 1.362(3) . ?
N22 C31 1.406(2) . ?
O21 C20 1.218(3) . ?
O22 C27 1.216(3) . ?
C20 C21 1.505(3) . ?
C21 C22 1.509(3) . ?
C22 C23 1.523(3) . ?
C23 C24 1.511(3) . ?
C24 C25 1.518(3) . ?
C25 C26 1.513(3) . ?
C26 C27 1.505(3) . ?
N31 C33 1.333(3) . ?
N31 C32 1.336(3) . ?
C31 C32 1.384(3) . ?
C31 C35 1.385(3) . ?
C33 C34 1.372(3) . ?
C34 C35 1.376(3) . ?
C2A C3A 1.369(6) . ?
C2A C1A 1.392(5) . ?
C3A C4A 1.359(5) . ?
C4A C11A 1.382(4) . ?
C5A C6A 1.365(6) . ?
C5A C14A 1.404(4) . ?
C6A C7A 1.367(6) . ?
C7A C8A 1.385(5) . ?
C12A C11A 1.390(5) . ?
C12A C1A 1.400(5) . ?
C12A C13A 1.462(4) . ?
C13A C14A 1.391(5) . ?
C13A C8A 1.381(5) . ?
